data_2000302
loop_
_publ_author_name
'Koman, M.'
'J\'ona, E.'
'Ma\<slejov\'a, A.'

_publ_section_title
;
 Structural investigations of nickel(II) complexes. IX. Structure of
 tetrakis(imidazole)bis(isothiocyanato)nickel(II)
;
_journal_issue 6
_journal_name_full 'Acta Crystallographica Section C'
_journal_page_first 1206
_journal_page_last 1208
_journal_paper_doi 10.1107/S0108270190013920
_journal_volume 47
_journal_year 1991
_chemical_formula_sum 'C14 H16 N10 Ni S2'
_symmetry_cell_setting orthorhombic
_symmetry_space_group_name_H-M 'P b c a'
_audit_creation_method 'IUCr CIFGEN early version'
_cell_angle_alpha 90
_cell_angle_beta 90
_cell_angle_gamma 90
_cell_formula_units_Z 8
_cell_length_a 15.415(6)
_cell_length_b 16.422(5)
_cell_length_c 15.535(4)
_cell_volume 3933(2)
_diffrn_radiation_type Cu
_diffrn_radiation_wavelength 1.54178
_exptl_crystal_density_diffrn 1.510
_exptl_crystal_F_000 1840
_cod_data_source_file mu0213.cif
_cod_data_source_block mu0213a
_cod_original_cell_volume 3937.2
_cod_original_sg_symbol_H-M Pbca
_cod_original_formula_sum 'C14 H16 N10 S2 Ni'
_cod_database_code 2000302

loop_
_atom_site_label
_atom_site_fract_x
_atom_site_fract_y
_atom_site_fract_z
_atom_site_U_iso_or_equiv
Ni1 .99100(10) .75120(10) .88150(10) .0491(3)
S1 .18350(10) .54980(10) .00490(10) .0617(5)
S2 -.14970(10) .97900(10) -.25460(10) .0752(6)
N1 .0723(2) .6633(2) -.0682(3) .0452(12)
N2 -.0897(2) .8424(2) -.1678(3) .0451(13)
C1 .1177(3) .6161(3) -.0376(3) .0362(13)
C2 -.1153(3) .8988(3) -.2027(3) .0389(14)
N3 -.0726(2) .6652(2) -.1979(2) .0410(12)
C3 -.0996(3) .6757(3) -.2796(3) .052(2)
N4 -.1493(4) .5603(3) -.2378(4) .082(2)
C4 -.1458(5) .6127(4) -.3050(5) .0576(19)
C5 -.1029(5) .5936(4) -.1748(5) .078(3)
N5 -.0977(2) .7245(2) -.0188(2) .0400(12)
C6 -.0986(4) .6608(3) .0324(4) .0518(18)
N6 -.1713(3) .6563(3) .0761(3) .0569(16)
C7 -.2213(4) .7187(4) .0544(4) .060(2)
C8 -.1752(3) .7622(3) -.0049(3) .0463(17)
N7 .0496(2) .8412(2) -.0409(3) .0405(12)
C9 .0629(4) .8383(4) .0411(4) .060(2)
N8 .0954(4) .9077(4) .0702(4) .066(2)
C10 .1050(4) .9570(4) .0051(5) .079(2)
C11 .0768(4) .9178(3) -.0648(4) .066(2)
N9 .0797(2) .7720(2) -.2192(2) .0394(11)
C12 .0863(4) .8331(3) -.2741(4) .0526(18)
N10 .1552(4) .8255(4) -.3248(4) .0621(16)
C13 .1961(4) .7576(4) -.3017(4) .063(2)
C14 .1501(3) .7246(4) -.2371(3) .0491(18)
H1 -.087(4) .734(4) -.301(4) .09(2)
H2 -.166(3) .892(3) .162(3) .05(2)
H3 -.188(8) .490(5) -.249(6) .09(5)
H4 -.106(4) .577(4) -.121(3) .07(2)
H5 -.057(3) .634(3) .035(3) .020(10)
H6 -.179(4) .630(4) .111(3) .05(2)
H7 -.278(4) .717(4) .071(4) .07(2)
H8 -.188(3) .811(3) -.031(3) .030(10)
H9 .547(5) .704(4) .939(7) .09(3)
H10 .102(3) .915(3) .108(3) .020(10)
H11 .144(7) .024(5) .017(5) .09(3)
H12 .070(4) .929(4) -.123(4) .07(2)
H13 .051(3) .866(3) -.276(3) .040(10)
H14 .171(6) .839(5) -.361(5) .09(4)
H15 .241(4) .742(4) -.327(4) .08(2)
H16 .157(3) .676(3) -.215(3) .040(10)
